data_7115638
loop_
_publ_author_name
'Chan Song'
'Guan-Yao Wang'
'Ya-Ling Wang'
'De-Ming Kong'
'Yong-Jian Wang'
'Yue Li'
'Wen-Juan Ruan'

_publ_section_title
;
 A barium based coordination polymer for the activity assay of
 deoxyribonuclease I
;
_journal_name_full Chem.Commun.
_journal_page_first 11177
_journal_paper_doi 10.1039/C4cc04272G
_journal_volume 50
_journal_year 2014
_chemical_formula_moiety 'C24 H14 Ba2 N2 O11, 2(H2 O)'
_chemical_formula_sum 'C24 H18 Ba2 N2 O13'
_chemical_formula_weight 817.06
_chemical_name_systematic
; 
 ? 
;
_space_group_IT_number 2
_symmetry_cell_setting triclinic
_symmetry_space_group_name_Hall '-P 1'
_symmetry_space_group_name_H-M 'P -1'
_atom_sites_solution_hydrogens geom
_atom_sites_solution_primary direct
_atom_sites_solution_secondary difmap
_audit_creation_method SHELXL-97
_cell_angle_alpha 100.55(3)
_cell_angle_beta 92.53(3)
_cell_angle_gamma 92.59(3)
_cell_formula_units_Z 2
_cell_length_a 7.8709(16)
_cell_length_b 8.8711(18)
_cell_length_c 19.835(4)
_cell_measurement_temperature 293(2)
_cell_measurement_theta_max 27.48
_cell_measurement_theta_min 3.14
_cell_volume 1358.2(5)
_computing_cell_refinement 'Bruker XSCANS'
_computing_data_collection 'Bruker XSCANS'
_computing_data_reduction 'Bruker SHELXTL'
_computing_molecular_graphics 'Bruker SHELXTL'
_computing_publication_material 'Bruker SHELXTL'
_computing_structure_refinement 'SHELXL-97 (Sheldrick, 1997)'
_computing_structure_solution 'SHELXS-97 (Sheldrick, 1990)'
_diffrn_ambient_temperature 293(2)
_diffrn_measured_fraction_theta_full 0.998
_diffrn_measured_fraction_theta_max 0.998
_diffrn_measurement_device_type SCX-MINI
_diffrn_measurement_method '\w scans'
_diffrn_radiation_monochromator graphite
_diffrn_radiation_source 'fine-focus sealed tube'
_diffrn_radiation_type MoK\a
_diffrn_radiation_wavelength 0.71073
_diffrn_reflns_av_R_equivalents 0.0313
_diffrn_reflns_av_sigmaI/netI 0.0401
_diffrn_reflns_limit_h_max 10
_diffrn_reflns_limit_h_min -10
_diffrn_reflns_limit_k_max 11
_diffrn_reflns_limit_k_min -11
_diffrn_reflns_limit_l_max 25
_diffrn_reflns_limit_l_min -25
_diffrn_reflns_number 14591
_diffrn_reflns_theta_full 27.48
_diffrn_reflns_theta_max 27.48
_diffrn_reflns_theta_min 3.14
_diffrn_standards_decay_% none
_diffrn_standards_interval_count none
_diffrn_standards_number none
_exptl_absorpt_coefficient_mu 2.952
_exptl_absorpt_correction_T_max 0.478
_exptl_absorpt_correction_T_min 0.429
_exptl_absorpt_correction_type multi-scan
_exptl_absorpt_process_details Higashi,1995
_exptl_crystal_colour colorless
_exptl_crystal_density_diffrn 1.998
_exptl_crystal_density_method 'not measured'
_exptl_crystal_description block
_exptl_crystal_F_000 784
_exptl_crystal_size_max 0.30
_exptl_crystal_size_mid 0.27
_exptl_crystal_size_min 0.25
_platon_squeeze_details ' '
_refine_diff_density_max 0.678
_refine_diff_density_min -0.787
_refine_diff_density_rms 0.120
_refine_ls_extinction_method none
_refine_ls_goodness_of_fit_ref 1.076
_refine_ls_hydrogen_treatment mixed
_refine_ls_matrix_type full
_refine_ls_number_parameters 371
_refine_ls_number_reflns 6214
_refine_ls_number_restraints 0
_refine_ls_restrained_S_all 1.076
_refine_ls_R_factor_all 0.0406
_refine_ls_R_factor_gt 0.0301
_refine_ls_shift/su_max 0.001
_refine_ls_shift/su_mean 0.000
_refine_ls_structure_factor_coef Fsqd
_refine_ls_weighting_details 'calc w=1/[\s^2^(Fo^2^)+(0.0283P)^2^+1.9784P] where P=(Fo^2^+2Fc^2^)/3'
_refine_ls_weighting_scheme calc
_refine_ls_wR_factor_gt 0.0684
_refine_ls_wR_factor_ref 0.0742
_reflns_number_gt 5216
_reflns_number_total 6224
_reflns_threshold_expression >2sigma(I)
_cod_data_source_file c4cc04272g2.cif
_cod_data_source_block 1
_cod_original_sg_symbol_H-M P-1
_cod_database_code 7115638

loop_
_symmetry_equiv_pos_as_xyz
'x, y, z'
'-x, -y, -z'

loop_
_atom_site_label
_atom_site_type_symbol
_atom_site_fract_x
_atom_site_fract_y
_atom_site_fract_z
_atom_site_U_iso_or_equiv
_atom_site_adp_type
_atom_site_occupancy
_atom_site_symmetry_multiplicity
_atom_site_calc_flag
_atom_site_refinement_flags
Ba1 Ba 0.48174(3) 0.75159(2) 0.042730(11) 0.01820(7) Uani 1 1 d .
Ba2 Ba 0.96358(3) 0.73645(3) 0.154949(11) 0.02058(7) Uani 1 1 d .
C1 C 0.5692(5) 0.4724(4) 0.1384(2) 0.0222(8) Uani 1 1 d .
C2 C 0.5439(5) 0.3613(4) 0.18722(19) 0.0203(8) Uani 1 1 d .
C3 C 0.4489(4) 0.2219(4) 0.16656(19) 0.0184(8) Uani 1 1 d .
H3 H 0.4083 0.1920 0.1211 0.022 Uiso 1 1 calc R
C4 C 0.4151(5) 0.1281(4) 0.21387(19) 0.0191(8) Uani 1 1 d .
C5 C 0.2973(5) -0.0141(4) 0.1934(2) 0.0243(8) Uani 1 1 d .
C6 C 0.4817(5) 0.1703(5) 0.2812(2) 0.0248(8) Uani 1 1 d .
H6 H 0.4581 0.1085 0.3131 0.030 Uiso 1 1 calc R
C7 C 0.5840(5) 0.3055(5) 0.30104(19) 0.0256(9) Uani 1 1 d .
C8 C 0.6121(5) 0.4017(5) 0.25415(19) 0.0241(8) Uani 1 1 d .
H8 H 0.6768 0.4935 0.2677 0.029 Uiso 1 1 calc R
C9 C 0.7297(6) 0.2632(5) 0.4063(2) 0.0329(10) Uani 1 1 d .
C10 C 0.7892(5) 0.3305(5) 0.4797(2) 0.0290(9) Uani 1 1 d .
C11 C 0.7397(7) 0.4689(5) 0.5142(2) 0.0428(13) Uani 1 1 d .
H11 H 0.6736 0.5296 0.4911 0.051 Uiso 1 1 calc R
C12 C 0.7876(7) 0.5193(5) 0.5835(2) 0.0427(13) Uani 1 1 d .
H12 H 0.7540 0.6136 0.6062 0.051 Uiso 1 1 calc R
C13 C 0.8837(5) 0.4310(5) 0.6182(2) 0.0254(9) Uani 1 1 d .
C14 C 0.9303(5) 0.4747(5) 0.6937(2) 0.0254(9) Uani 1 1 d .
C15 C 0.9378(8) 0.2950(6) 0.5836(3) 0.0591(17) Uani 1 1 d .
H15 H 1.0066 0.2359 0.6065 0.071 Uiso 1 1 calc R
C16 C 0.8906(9) 0.2450(6) 0.5148(3) 0.0642(19) Uani 1 1 d .
H16 H 0.9279 0.1523 0.4919 0.077 Uiso 1 1 calc R
C17 C 0.9577(5) 0.6729(4) 0.79589(19) 0.0216(8) Uani 1 1 d .
C18 C 1.0684(5) 0.7966(4) 0.81952(19) 0.0211(8) Uani 1 1 d .
H18 H 1.1166 0.8511 0.7887 0.025 Uiso 1 1 calc R
C19 C 1.1096(5) 0.8414(4) 0.88995(19) 0.0197(8) Uani 1 1 d .
C20 C 1.2413(5) 0.9690(4) 0.9154(2) 0.0195(8) Uani 1 1 d .
C21 C 1.0341(5) 0.7642(4) 0.93623(19) 0.0193(8) Uani 1 1 d .
H21 H 1.0601 0.7950 0.9831 0.023 Uiso 1 1 calc R
C22 C 0.9187(4) 0.6398(4) 0.91260(19) 0.0185(8) Uani 1 1 d .
C23 C 0.8401(4) 0.5524(4) 0.96211(19) 0.0192(8) Uani 1 1 d .
C24 C 0.8816(5) 0.5936(4) 0.84252(19) 0.0201(8) Uani 1 1 d .
H24 H 0.8060 0.5097 0.8266 0.024 Uiso 1 1 calc R
N1 N 0.6529(5) 0.3543(4) 0.36968(16) 0.0286(8) Uani 1 1 d .
H1 H 0.6443 0.4488 0.3886 0.034 Uiso 1 1 calc R
N2 N 0.9217(4) 0.6222(4) 0.72404(16) 0.0260(8) Uani 1 1 d .
H2 H 0.8936 0.6883 0.6993 0.031 Uiso 1 1 calc R
O1 O 0.6360(4) 0.6042(3) 0.16118(15) 0.0342(7) Uani 1 1 d .
O2 O 0.5119(4) 0.4296(3) 0.07744(13) 0.0273(6) Uani 1 1 d .
O3 O 0.2780(4) -0.0759(3) 0.13097(15) 0.0334(7) Uani 1 1 d .
O4 O 0.2184(4) -0.0647(4) 0.23945(15) 0.0369(8) Uani 1 1 d .
O5 O 0.7518(6) 0.1271(4) 0.38323(18) 0.0645(13) Uani 1 1 d .
O6 O 0.9780(5) 0.3754(4) 0.72577(15) 0.0407(8) Uani 1 1 d .
O7 O 1.2579(3) 1.0725(3) 0.87956(14) 0.0254(6) Uani 1 1 d .
O8 O 1.3297(4) 0.9655(3) 0.96881(14) 0.0291(7) Uani 1 1 d .
O9 O 0.8096(3) 0.6234(3) 1.02074(13) 0.0266(6) Uani 1 1 d .
O10 O 0.8111(3) 0.4098(3) 0.94060(14) 0.0243(6) Uani 1 1 d .
O2W O 0.4289(9) 0.7167(6) 0.2781(4) 0.171(4) Uani 1 1 d G
H2WA H 0.4775 0.6345 0.2631 0.256 Uiso 1 1 d G
H2WB H 0.3377 0.6949 0.2965 0.256 Uiso 1 1 d G
O1W O 0.1086(5) 0.1220(4) 0.3503(2) 0.0600(11) Uani 1 1 d G
H1WA H 0.0328 0.0624 0.3624 0.090 Uiso 1 1 d G
H1WB H 0.1512 0.0771 0.3138 0.090 Uiso 1 1 d G
O11 O 0.7943(6) 0.8809(5) 0.2718(2) 0.0678(12) Uani 1 1 d .
H11A H 0.7401 0.8342 0.2987 0.102 Uiso 1 1 d R
H11B H 0.7897 0.9775 0.2850 0.102 Uiso 1 1 d R

loop_
_atom_site_aniso_label
_atom_site_aniso_U_11
_atom_site_aniso_U_22
_atom_site_aniso_U_33
_atom_site_aniso_U_23
_atom_site_aniso_U_13
_atom_site_aniso_U_12
Ba1 0.01807(12) 0.01796(12) 0.01714(12) 0.00072(8) 0.00057(8) -0.00376(8)
Ba2 0.02149(13) 0.02130(13) 0.01882(13) 0.00400(9) -0.00132(9) 0.00080(9)
C1 0.0222(19) 0.023(2) 0.020(2) 0.0027(16) 0.0012(15) -0.0039(16)
C2 0.0220(19) 0.022(2) 0.0164(19) 0.0027(15) 0.0004(14) 0.0018(15)
C3 0.0190(18) 0.0199(19) 0.0156(18) 0.0020(14) -0.0002(14) -0.0004(15)
C4 0.0176(18) 0.0193(19) 0.0197(19) 0.0024(15) -0.0014(14) 0.0009(14)
C5 0.027(2) 0.019(2) 0.026(2) 0.0025(16) 0.0006(16) 0.0010(16)
C6 0.030(2) 0.027(2) 0.018(2) 0.0071(16) 0.0019(16) -0.0025(17)
C7 0.029(2) 0.033(2) 0.0135(19) 0.0043(16) -0.0064(16) 0.0010(17)
C8 0.026(2) 0.026(2) 0.018(2) -0.0003(16) -0.0029(15) -0.0035(16)
C9 0.042(3) 0.035(3) 0.019(2) -0.0023(18) -0.0022(18) 0.002(2)
C10 0.035(2) 0.034(2) 0.017(2) 0.0052(17) -0.0047(17) -0.0014(19)
C11 0.068(3) 0.033(3) 0.023(2) -0.0019(19) -0.018(2) 0.013(2)
C12 0.067(3) 0.031(3) 0.026(2) -0.0052(19) -0.014(2) 0.019(2)
C13 0.032(2) 0.027(2) 0.016(2) 0.0039(16) -0.0066(16) -0.0046(17)
C14 0.032(2) 0.027(2) 0.018(2) 0.0059(16) -0.0006(16) 0.0008(17)
C15 0.099(5) 0.047(3) 0.027(3) -0.003(2) -0.022(3) 0.036(3)
C16 0.111(5) 0.048(3) 0.030(3) -0.010(2) -0.018(3) 0.046(3)
C17 0.028(2) 0.0183(19) 0.018(2) 0.0028(15) -0.0006(15) 0.0010(16)
C18 0.025(2) 0.0202(19) 0.019(2) 0.0067(15) 0.0013(15) -0.0007(15)
C19 0.0216(19) 0.0180(19) 0.0191(19) 0.0029(15) 0.0000(15) -0.0002(15)
C20 0.0173(18) 0.0197(19) 0.021(2) 0.0033(15) -0.0006(14) -0.0007(14)
C21 0.025(2) 0.0194(19) 0.0122(18) 0.0009(14) -0.0022(14) 0.0005(15)
C22 0.0167(18) 0.0196(19) 0.0188(19) 0.0023(15) 0.0009(14) 0.0010(14)
C23 0.0144(17) 0.022(2) 0.021(2) 0.0033(15) -0.0015(14) -0.0037(14)
C24 0.0180(18) 0.0205(19) 0.020(2) 0.0001(15) -0.0034(14) 0.0011(15)
N1 0.043(2) 0.0257(19) 0.0148(17) 0.0017(14) -0.0094(15) -0.0042(15)
N2 0.038(2) 0.0265(19) 0.0134(16) 0.0049(13) -0.0060(14) 0.0024(15)
O1 0.0477(19) 0.0288(17) 0.0244(16) 0.0061(13) -0.0035(13) -0.0167(14)
O2 0.0352(16) 0.0297(16) 0.0158(14) 0.0038(11) -0.0024(12) -0.0053(13)
O3 0.0416(18) 0.0286(17) 0.0255(16) -0.0048(13) 0.0039(13) -0.0078(13)
O4 0.048(2) 0.0358(18) 0.0255(16) 0.0066(13) 0.0046(14) -0.0193(15)
O5 0.105(3) 0.048(2) 0.033(2) -0.0139(17) -0.030(2) 0.032(2)
O6 0.070(2) 0.0321(18) 0.0193(16) 0.0045(13) -0.0089(15) 0.0101(16)
O7 0.0275(15) 0.0193(14) 0.0299(16) 0.0096(12) -0.0057(12) -0.0055(11)
O8 0.0306(16) 0.0292(16) 0.0274(16) 0.0113(12) -0.0100(12) -0.0109(12)
O9 0.0264(15) 0.0358(17) 0.0163(14) 0.0017(12) 0.0022(11) -0.0007(12)
O10 0.0217(14) 0.0210(14) 0.0300(16) 0.0045(12) 0.0066(11) -0.0054(11)
O2W 0.179(8) 0.195(8) 0.169(7) 0.083(6) 0.056(6) 0.106(6)
O1W 0.079(3) 0.043(2) 0.056(3) -0.0010(18) 0.023(2) -0.005(2)
O11 0.092(3) 0.051(2) 0.055(3) -0.009(2) 0.028(2) 0.005(2)

loop_
_atom_type_symbol
_atom_type_description
_atom_type_scat_dispersion_real
_atom_type_scat_dispersion_imag
_atom_type_scat_source
C C 0.0033 0.0016 'International Tables Vol C Tables 4.2.6.8 and 6.1.1.4'
H H 0.0000 0.0000 'International Tables Vol C Tables 4.2.6.8 and 6.1.1.4'
Ba Ba -0.3244 2.2819 'International Tables Vol C Tables 4.2.6.8 and 6.1.1.4'
N N 0.0061 0.0033 'International Tables Vol C Tables 4.2.6.8 and 6.1.1.4'
O O 0.0106 0.0060 'International Tables Vol C Tables 4.2.6.8 and 6.1.1.4'

loop_
_geom_angle_atom_site_label_1
_geom_angle_atom_site_label_2
_geom_angle_atom_site_label_3
_geom_angle
O1 Ba2 O11 67.65(11)
O1 C1 O2 123.3(4)
O1 C1 C2 119.2(3)
O2 C1 C2 117.3(3)
C8 C2 C3 119.8(4)
C8 C2 C1 118.9(3)
C3 C2 C1 121.2(3)
C4 C3 C2 120.1(3)
C4 C3 H3 119.9
C2 C3 H3 119.9
C3 C4 C6 119.8(3)
C3 C4 C5 120.1(3)
C6 C4 C5 120.0(3)
O3 C5 O4 122.2(4)
O3 C5 C4 119.0(4)
O4 C5 C4 118.8(3)
C4 C6 C7 120.2(4)
C4 C6 H6 119.9
C7 C6 H6 119.9
C8 C7 C6 119.8(4)
C8 C7 N1 118.0(4)
C6 C7 N1 122.1(4)
C2 C8 C7 120.2(4)
C2 C8 H8 119.9
C7 C8 H8 119.9
O5 C9 N1 122.8(4)
O5 C9 C10 119.3(4)
N1 C9 C10 117.9(4)
C11 C10 C16 118.3(4)
C11 C10 C9 123.2(4)
C16 C10 C9 118.4(4)
C10 C11 C12 120.6(4)
C10 C11 H11 119.7
C12 C11 H11 119.7
C13 C12 C11 120.4(4)
C13 C12 H12 119.8
C11 C12 H12 119.8
C12 C13 C15 119.3(4)
C12 C13 C14 122.8(4)
C15 C13 C14 117.9(4)
O6 C14 N2 122.1(4)
O6 C14 C13 119.6(4)
N2 C14 C13 118.3(3)
C13 C15 C16 120.3(4)
C13 C15 H15 119.8
C16 C15 H15 119.8
C10 C16 C15 121.0(5)
C10 C16 H16 119.5
C15 C16 H16 119.5
C18 C17 C24 119.8(3)
C18 C17 N2 120.5(3)
C24 C17 N2 119.7(3)
C17 C18 C19 120.3(4)
C17 C18 H18 119.8
C19 C18 H18 119.8
C21 C19 C18 120.1(3)
C21 C19 C20 119.5(3)
C18 C19 C20 120.3(3)
O8 C20 O7 124.1(3)
O8 C20 C19 119.0(3)
O7 C20 C19 116.9(3)
C19 C21 C22 119.9(3)
C19 C21 H21 120.1
C22 C21 H21 120.1
C24 C22 C21 119.7(3)
C24 C22 C23 119.9(3)
C21 C22 C23 120.3(3)
O9 C23 O10 125.3(4)
O9 C23 C22 118.8(3)
O10 C23 C22 115.8(3)
C22 C24 C17 120.2(4)
C22 C24 H24 119.9
C17 C24 H24 119.9
C9 N1 C7 124.2(4)
C9 N1 H1 117.9
C7 N1 H1 117.9
C14 N2 C17 122.1(3)
C14 N2 H2 118.9
C17 N2 H2 118.9
C1 O1 Ba2 132.7(3)
C1 O2 Ba1 97.0(2)
H2WA O2W H2WB 109.5
H1WA O1W H1WB 109.5
Ba2 O11 H11A 125.2
Ba2 O11 H11B 125.3
H11A O11 H11B 109.5

loop_
_geom_bond_atom_site_label_1
_geom_bond_atom_site_label_2
_geom_bond_distance
Ba1 O2 3.075(3)
Ba2 O1 2.801(3)
Ba2 O11 2.851(4)
C1 O1 1.256(5)
C1 O2 1.256(4)
C1 C2 1.516(5)
C2 C8 1.387(5)
C2 C3 1.400(5)
C3 C4 1.389(5)
C3 H3 0.9300
C4 C6 1.392(5)
C4 C5 1.513(5)
C5 O3 1.260(5)
C5 O4 1.263(5)
C6 C7 1.397(6)
C6 H6 0.9300
C7 C8 1.391(6)
C7 N1 1.426(5)
C8 H8 0.9300
C9 O5 1.233(5)
C9 N1 1.329(5)
C9 C10 1.514(6)
C10 C11 1.374(6)
C10 C16 1.376(6)
C11 C12 1.395(6)
C11 H11 0.9300
C12 C13 1.366(6)
C12 H12 0.9300
C13 C15 1.371(6)
C13 C14 1.501(5)
C14 O6 1.239(5)
C14 N2 1.343(5)
C15 C16 1.384(7)
C15 H15 0.9300
C16 H16 0.9300
C17 C18 1.368(5)
C17 C24 1.400(5)
C17 N2 1.425(5)
C18 C19 1.400(5)
C18 H18 0.9300
C19 C21 1.381(5)
C19 C20 1.500(5)
C20 O8 1.247(5)
C20 O7 1.266(5)
C21 C22 1.394(5)
C21 H21 0.9300
C22 C24 1.389(5)
C22 C23 1.496(5)
C23 O9 1.256(4)
C23 O10 1.265(4)
C24 H24 0.9300
N1 H1 0.8600
N2 H2 0.8600
O2W H2WA 0.8500
O2W H2WB 0.8499
O1W H1WA 0.8500
O1W H1WB 0.8500
O11 H11A 0.8518
O11 H11B 0.8518

loop_
_geom_torsion_atom_site_label_1
_geom_torsion_atom_site_label_2
_geom_torsion_atom_site_label_3
_geom_torsion_atom_site_label_4
_geom_torsion
O1 C1 C2 C8 -7.1(6)
O2 C1 C2 C8 177.2(4)
O1 C1 C2 C3 170.8(4)
O2 C1 C2 C3 -4.9(5)
C8 C2 C3 C4 3.5(6)
C1 C2 C3 C4 -174.4(3)
C2 C3 C4 C6 -2.5(5)
C2 C3 C4 C5 173.6(3)
C3 C4 C5 O3 24.4(5)
C6 C4 C5 O3 -159.5(4)
C3 C4 C5 O4 -153.9(4)
C6 C4 C5 O4 22.3(6)
C3 C4 C6 C7 -0.8(6)
C5 C4 C6 C7 -177.0(4)
C4 C6 C7 C8 3.2(6)
C4 C6 C7 N1 179.1(4)
C3 C2 C8 C7 -1.1(6)
C1 C2 C8 C7 176.9(4)
C6 C7 C8 C2 -2.3(6)
N1 C7 C8 C2 -178.3(4)
O5 C9 C10 C11 -166.0(5)
N1 C9 C10 C11 13.1(7)
O5 C9 C10 C16 10.4(8)
N1 C9 C10 C16 -170.5(5)
C16 C10 C11 C12 -1.6(8)
C9 C10 C11 C12 174.8(5)
C10 C11 C12 C13 -0.5(9)
C11 C12 C13 C15 2.4(8)
C11 C12 C13 C14 -176.3(5)
C12 C13 C14 O6 161.4(5)
C15 C13 C14 O6 -17.3(7)
C12 C13 C14 N2 -19.8(6)
C15 C13 C14 N2 161.5(5)
C12 C13 C15 C16 -2.3(9)
C14 C13 C15 C16 176.4(6)
C11 C10 C16 C15 1.8(10)
C9 C10 C16 C15 -174.8(6)
C13 C15 C16 C10 0.2(11)
C24 C17 C18 C19 1.8(6)
N2 C17 C18 C19 -176.9(4)
C17 C18 C19 C21 -2.2(6)
C17 C18 C19 C20 175.2(4)
C21 C19 C20 O8 28.7(5)
C18 C19 C20 O8 -148.7(4)
C21 C19 C20 O7 -153.0(4)
C18 C19 C20 O7 29.6(5)
C18 C19 C21 C22 1.0(6)
C20 C19 C21 C22 -176.4(3)
C19 C21 C22 C24 0.5(5)
C19 C21 C22 C23 178.2(3)
C24 C22 C23 O9 -148.8(4)
C21 C22 C23 O9 33.6(5)
C24 C22 C23 O10 31.7(5)
C21 C22 C23 O10 -145.9(3)
C21 C22 C24 C17 -1.0(5)
C23 C22 C24 C17 -178.6(3)
C18 C17 C24 C22 -0.2(6)
N2 C17 C24 C22 178.5(3)
O5 C9 N1 C7 1.7(8)
C10 C9 N1 C7 -177.3(4)
C8 C7 N1 C9 -137.4(5)
C6 C7 N1 C9 46.7(6)
O6 C14 N2 C17 -3.6(6)
C13 C14 N2 C17 177.7(4)
C18 C17 N2 C14 129.9(4)
C24 C17 N2 C14 -48.8(5)
O2 C1 O1 Ba2 -81.8(5)
C2 C1 O1 Ba2 102.7(4)
O11 Ba2 O1 C1 -153.7(4)
O1 C1 O2 Ba1 -18.5(4)
C2 C1 O2 Ba1 157.1(3)

loop_
_platon_squeeze_void_nr
_platon_squeeze_void_average_x
_platon_squeeze_void_average_y
_platon_squeeze_void_average_z
_platon_squeeze_void_volume
_platon_squeeze_void_count_electrons
_platon_squeeze_void_content
1 0.500 0.000 0.500 128 31 ' '
